data_2207963
loop_
_publ_author_name
'Qi-Wei Zhang'
'Yi-Hang Wen'

_publ_section_title
;
 3-(<i>N</i>-Phthalimidomethyl)pyridine
;
_journal_coeditor_code AT6074
_journal_issue 2
_journal_name_full 'Acta Crystallographica Section E'
_journal_page_first o508
_journal_page_last o509
_journal_paper_doi 10.1107/S1600536806000390
_journal_volume 62
_journal_year 2006
_chemical_formula_iupac 'C14 H10 N2 O2'
_chemical_formula_moiety 'C14 H10 N2 O2'
_chemical_formula_sum 'C14 H10 N2 O2'
_chemical_formula_weight 238.24
_chemical_name_systematic
;
3-(N-Phthalimidomethyl)pyridine
;
_space_group_IT_number 2
_symmetry_cell_setting triclinic
_symmetry_space_group_name_Hall '-P 1'
_symmetry_space_group_name_H-M 'P -1'
_atom_sites_solution_hydrogens geom
_atom_sites_solution_primary direct
_atom_sites_solution_secondary difmap
_audit_creation_method SHELXL-97
_cell_angle_alpha 91.84(8)
_cell_angle_beta 100.53(9)
_cell_angle_gamma 109.15(10)
_cell_formula_units_Z 2
_cell_length_a 7.13(4)
_cell_length_b 8.05(4)
_cell_length_c 10.57(7)
_cell_measurement_reflns_used 62
_cell_measurement_temperature 130.1500
_cell_measurement_theta_max 27.47
_cell_measurement_theta_min 2.69
_cell_volume 561(6)
_computing_cell_refinement 'SMART and SAINT (Siemens, 1994)'
_computing_data_collection 'SMART (Siemens, 1996)'
_computing_data_reduction 'SAINT and SHELXTL (Siemens, 1994)'
_computing_molecular_graphics SHELXTL
_computing_publication_material SHELXTL
_computing_structure_refinement SHELXTL
_computing_structure_solution SHELXTL
_diffrn_ambient_temperature 130.1500
_diffrn_detector_area_resol_mean 14.6306
_diffrn_measured_fraction_theta_full 0.984
_diffrn_measured_fraction_theta_max 0.984
_diffrn_measurement_device_type 'Bruker SMART'
_diffrn_measurement_method \w
_diffrn_radiation_monochromator graphite
_diffrn_radiation_source 'fine-focus sealed tube'
_diffrn_radiation_type MoK\a
_diffrn_radiation_wavelength 0.71073
_diffrn_reflns_av_R_equivalents 0.0227
_diffrn_reflns_av_sigmaI/netI 0.0397
_diffrn_reflns_limit_h_max 7
_diffrn_reflns_limit_h_min -9
_diffrn_reflns_limit_k_max 10
_diffrn_reflns_limit_k_min -9
_diffrn_reflns_limit_l_max 12
_diffrn_reflns_limit_l_min -13
_diffrn_reflns_number 4353
_diffrn_reflns_theta_full 27.47
_diffrn_reflns_theta_max 27.47
_diffrn_reflns_theta_min 2.69
_diffrn_standards_number 0
_exptl_absorpt_coefficient_mu 0.097
_exptl_absorpt_correction_T_max 0.990
_exptl_absorpt_correction_T_min 0.977
_exptl_absorpt_correction_type multi-scan
_exptl_absorpt_process_details '(SADABS; Sheldrick, 1996)'
_exptl_crystal_colour White
_exptl_crystal_density_diffrn 1.413
_exptl_crystal_density_method 'not measured'
_exptl_crystal_description Prism
_exptl_crystal_F_000 248
_exptl_crystal_size_max 0.55
_exptl_crystal_size_mid 0.20
_exptl_crystal_size_min 0.10
_refine_diff_density_max 0.228
_refine_diff_density_min -0.270
_refine_ls_extinction_method none
_refine_ls_goodness_of_fit_ref 1.078
_refine_ls_hydrogen_treatment constr
_refine_ls_matrix_type full
_refine_ls_number_parameters 163
_refine_ls_number_reflns 2526
_refine_ls_number_restraints 0
_refine_ls_restrained_S_all 1.078
_refine_ls_R_factor_gt 0.0624
_refine_ls_shift/su_max 0.000
_refine_ls_shift/su_mean 0.000
_refine_ls_structure_factor_coef Fsqd
_refine_ls_weighting_details 'calc w=1/[\s^2^(Fo^2^)+(0.0723P)^2^+0.2262P] where P=(Fo^2^+2Fc^2^)/3'
_refine_ls_weighting_scheme calc
_refine_ls_wR_factor_gt 0.1466
_refine_ls_wR_factor_ref 0.1600
_reflns_number_gt 1950
_reflns_number_total 2526
_reflns_threshold_expression I>2\s(I)
_cod_data_source_file at6074.cif
_cod_data_source_block I
_cod_depositor_comments
;
The following automatic conversions were performed:
'_symmetry_cell_setting' value 'Triclinic' changed to 'triclinic'
according to '/home/saulius/struct/CIF-dictionaries/cif_core.dic'
dictionary named 'cif_core.dic' version 2.4.1 from 2010-06-29.

Automatic conversion script
Id: cif_fix_enum 1527 2010-12-29 10:47:43Z saulius 

The following automatic conversions were performed:

'_symmetry_cell_setting' value 'Triclinic' changed to 'triclinic'
according to /home/saulius/struct/CIF-dictionaries/cif_core.dic
dictionary named 'cif_core.dic' version 2.4.1 from 2010-06-29.

Automatic conversion script
Id: cif_fix_values 1715 2011-07-08 13:25:40Z adriana 
;
_cod_database_code 2207963

loop_
_symmetry_equiv_pos_as_xyz
'x, y, z'
'-x, -y, -z'

loop_
_atom_site_label
_atom_site_fract_x
_atom_site_fract_y
_atom_site_fract_z
_atom_site_U_iso_or_equiv
_atom_site_adp_type
_atom_site_calc_flag
_atom_site_refinement_flags
_atom_site_occupancy
_atom_site_type_symbol
O1 0.2128(3) 0.0485(3) -0.2875(2) 0.0683(7) Uani d . 1 O
O2 0.2697(2) 0.50744(17) 0.00005(15) 0.0330(4) Uani d . 1 O
N1 -0.2884(3) 0.4541(3) -0.36944(19) 0.0490(6) Uani d . 1 N
N2 0.2406(2) 0.3039(2) -0.16811(17) 0.0316(4) Uani d . 1 N
C1 0.2670(3) 0.2076(2) 0.0352(2) 0.0260(4) Uani d . 1 C
C2 0.2477(3) 0.0680(3) -0.0526(2) 0.0373(6) Uani d . 1 C
C3 0.2485(3) -0.0936(3) -0.0113(3) 0.0565(9) Uani d . 1 C
H3 0.2351 -0.1874 -0.0700 0.068 Uiso calc R 1 H
C4 0.2699(3) -0.1111(3) 0.1192(3) 0.0592(9) Uani d . 1 C
H4 0.2725 -0.2179 0.1492 0.071 Uiso calc R 1 H
C5 0.2876(3) 0.0279(3) 0.2064(3) 0.0489(7) Uani d . 1 C
H5 0.3002 0.0119 0.2939 0.059 Uiso calc R 1 H
C6 0.2869(3) 0.1918(3) 0.1663(2) 0.0332(5) Uani d . 1 C
H6 0.2993 0.2854 0.2249 0.040 Uiso calc R 1 H
C7 0.2310(3) 0.1278(3) -0.1835(2) 0.0410(6) Uani d . 1 C
C8 0.2599(3) 0.3606(2) -0.03866(19) 0.0242(4) Uani d . 1 C
C9 -0.0966(3) 0.4762(4) -0.3108(2) 0.0459(6) Uani d . 1 C
H9 -0.0368 0.5611 -0.2402 0.055 Uiso calc R 1 H
C10 0.0187(3) 0.3810(3) -0.3485(2) 0.0370(5) Uani d . 1 C
C11 -0.0701(3) 0.2554(3) -0.4542(2) 0.0351(5) Uani d . 1 C
H11 0.0022 0.1897 -0.4832 0.042 Uiso calc R 1 H
C12 -0.2686(3) 0.2290(3) -0.5163(2) 0.0378(5) Uani d . 1 C
H12 -0.3318 0.1450 -0.5871 0.045 Uiso calc R 1 H
C13 -0.3704(3) 0.3304(3) -0.4706(2) 0.0409(6) Uani d . 1 C
H13 -0.5034 0.3115 -0.5125 0.049 Uiso calc R 1 H
C14 0.2336(3) 0.4161(4) -0.2738(2) 0.0415(6) Uani d . 1 C
H14A 0.3153 0.3954 -0.3325 0.050 Uiso calc R 1 H
H14B 0.2922 0.5392 -0.2387 0.050 Uiso calc R 1 H

loop_
_atom_site_aniso_label
_atom_site_aniso_U_11
_atom_site_aniso_U_22
_atom_site_aniso_U_33
_atom_site_aniso_U_12
_atom_site_aniso_U_13
_atom_site_aniso_U_23
O1 0.0549(11) 0.0935(15) 0.0589(13) 0.0505(11) -0.0208(9) -0.0440(11)
O2 0.0353(8) 0.0229(7) 0.0414(9) 0.0130(6) 0.0043(6) 0.0007(6)
N1 0.0320(10) 0.0851(16) 0.0332(11) 0.0298(10) -0.0010(8) -0.0109(10)
N2 0.0245(8) 0.0413(10) 0.0293(9) 0.0157(7) -0.0006(7) -0.0035(7)
C1 0.0156(8) 0.0190(9) 0.0396(12) 0.0052(7) -0.0022(7) 0.0013(8)
C2 0.0187(9) 0.0254(10) 0.0614(15) 0.0104(8) -0.0109(9) -0.0084(10)
C3 0.0269(11) 0.0229(11) 0.107(3) 0.0131(9) -0.0217(13) -0.0121(13)
C4 0.0229(11) 0.0254(11) 0.114(3) 0.0036(9) -0.0162(13) 0.0193(14)
C5 0.0202(10) 0.0451(14) 0.0704(18) 0.0038(9) -0.0079(10) 0.0295(13)
C6 0.0193(9) 0.0322(10) 0.0439(13) 0.0067(8) -0.0009(8) 0.0088(9)
C7 0.0257(10) 0.0482(13) 0.0465(14) 0.0221(10) -0.0123(9) -0.0219(11)
C8 0.0173(8) 0.0242(9) 0.0299(10) 0.0078(7) 0.0011(7) 0.0001(7)
C9 0.0305(11) 0.0810(18) 0.0270(12) 0.0258(12) -0.0022(9) -0.0114(12)
C10 0.0255(10) 0.0645(15) 0.0227(10) 0.0176(10) 0.0047(8) 0.0065(10)
C11 0.0310(11) 0.0561(14) 0.0255(10) 0.0218(10) 0.0100(8) 0.0082(10)
C12 0.0320(11) 0.0598(15) 0.0233(10) 0.0195(10) 0.0032(8) 0.0015(10)
C13 0.0258(10) 0.0723(17) 0.0263(11) 0.0226(11) -0.0001(8) -0.0026(11)
C14 0.0263(10) 0.0727(17) 0.0279(11) 0.0201(11) 0.0047(9) 0.0085(11)

loop_
_atom_type_symbol
_atom_type_description
_atom_type_scat_dispersion_real
_atom_type_scat_dispersion_imag
_atom_type_scat_source
C C 0.0033 0.0016 'International Tables Vol C Tables 4.2.6.8 and 6.1.1.4'
H H 0.0000 0.0000 'International Tables Vol C Tables 4.2.6.8 and 6.1.1.4'
N N 0.0061 0.0033 'International Tables Vol C Tables 4.2.6.8 and 6.1.1.4'
O O 0.0106 0.0060 'International Tables Vol C Tables 4.2.6.8 and 6.1.1.4'

loop_
_geom_angle_atom_site_label_1
_geom_angle_atom_site_label_2
_geom_angle_atom_site_label_3
_geom_angle
_geom_angle_publ_flag
C13 N1 C9 116.3(3) yes
C8 N2 C7 111.6(2) yes
C8 N2 C14 123.90(19) yes
C7 N2 C14 124.5(3) yes
C6 C1 C2 121.9(4) ?
C6 C1 C8 130.3(2) ?
C2 C1 C8 107.9(2) ?
C3 C2 C1 120.9(2) ?
C3 C2 C7 130.7(2) ?
C1 C2 C7 108.4(4) ?
C4 C3 C2 118.0(3) ?
C4 C3 H3 121.0 ?
C2 C3 H3 121.0 ?
C3 C4 C5 121.0(4) ?
C3 C4 H4 119.5 ?
C5 C4 H4 119.5 ?
C4 C5 C6 121.7(5) ?
C4 C5 H5 119.2 ?
C6 C5 H5 119.2 ?
C1 C6 C5 116.6(2) ?
C1 C6 H6 121.7 ?
C5 C6 H6 121.7 ?
O1 C7 N2 123.8(3) ?
O1 C7 C2 130.1(4) ?
N2 C7 C2 106.1(3) ?
O2 C8 N2 124.5(2) ?
O2 C8 C1 129.5(4) ?
N2 C8 C1 105.95(18) ?
N1 C9 C10 124.5(4) ?
N1 C9 H9 117.7 ?
C10 C9 H9 117.7 ?
C11 C10 C9 117.6(3) ?
C11 C10 C14 122.5(2) ?
C9 C10 C14 119.9(4) ?
C10 C11 C12 119.1(2) ?
C10 C11 H11 120.5 ?
C12 C11 H11 120.5 ?
C13 C12 C11 118.7(4) ?
C13 C12 H12 120.7 ?
C11 C12 H12 120.7 ?
N1 C13 C12 123.8(3) ?
N1 C13 H13 118.1 ?
C12 C13 H13 118.1 ?
N2 C14 C10 112.4(3) ?
N2 C14 H14A 109.1 ?
C10 C14 H14A 109.1 ?
N2 C14 H14B 109.1 ?
C10 C14 H14B 109.1 ?
H14A C14 H14B 107.9 ?

loop_
_geom_bond_atom_site_label_1
_geom_bond_atom_site_label_2
_geom_bond_distance
_geom_bond_publ_flag
O1 C7 1.218(7) yes
O2 C8 1.214(6) yes
N1 C13 1.341(6) yes
N1 C9 1.345(7) yes
N2 C8 1.396(9) yes
N2 C7 1.399(7) yes
N2 C14 1.462(7) yes
C1 C6 1.381(10) ?
C1 C2 1.388(6) ?
C1 C8 1.489(6) ?
C2 C3 1.386(7) ?
C2 C7 1.477(9) ?
C3 C4 1.377(10) ?
C3 H3 0.9300 ?
C4 C5 1.384(7) ?
C4 H4 0.9300 ?
C5 C6 1.400(7) ?
C5 H5 0.9300 ?
C6 H6 0.9300 ?
C9 C10 1.390(5) ?
C9 H9 0.9300 ?
C10 C11 1.386(7) ?
C10 C14 1.519(7) ?
C11 C12 1.390(7) ?
C11 H11 0.9300 ?
C12 C13 1.384(5) ?
C12 H12 0.9300 ?
C13 H13 0.9300 ?
C14 H14A 0.9700 ?
C14 H14B 0.9700 ?

loop_
_cod_related_entry_id
_cod_related_entry_database
_cod_related_entry_code
1 ChemSpider 618664
